data_1569335
loop_
_publ_author_name
'Li, Can'
'Zhou, Zhengnan'
'Ma, Shengming'

_publ_section_title
;
 A Pd-catalyzed highly selective three-component protocol for
 trisubstituted allenes.
;
_journal_issue 28
_journal_name_full 'Chemical science'
_journal_page_first 7709
_journal_page_last 7715
_journal_paper_doi 10.1039/d3sc01849k
_journal_volume 14
_journal_year 2023
_chemical_formula_sum 'C25 H22 O4'
_chemical_formula_weight 386.42
_space_group_crystal_system triclinic
_space_group_IT_number 2
_space_group_name_Hall '-P 1'
_space_group_name_H-M_alt 'P -1'
_atom_sites_solution_hydrogens geom
_audit_creation_method SHELXL-2013
_audit_update_record
;
2022-08-23 deposited with the CCDC.	2023-06-20 downloaded from the CCDC.
;
_cell_angle_alpha 115.168(3)
_cell_angle_beta 93.669(4)
_cell_angle_gamma 93.606(4)
_cell_formula_units_Z 2
_cell_length_a 8.2186(9)
_cell_length_b 10.7453(13)
_cell_length_c 12.2370(14)
_cell_measurement_reflns_used 9865
_cell_measurement_temperature 213(2)
_cell_measurement_theta_max 55.007
_cell_measurement_theta_min 4.992
_cell_volume 971.2(2)
_computing_cell_refinement 'Bruker SAINT'
_computing_data_collection 'Bruker APEX2'
_computing_data_reduction 'Bruker SAINT'
_computing_molecular_graphics 'Bruker SHELXTL'
_computing_publication_material 'Bruker SHELXTL'
_computing_structure_refinement 'SHELXL-2013 (Sheldrick, 2013)'
_computing_structure_solution 'SHELXS-97 (Sheldrick 2008)'
_diffrn_ambient_temperature 213(2)
_diffrn_measured_fraction_theta_full 0.988
_diffrn_measured_fraction_theta_max 0.988
_diffrn_measurement_device_type 'Bruker APEX-II CCD'
_diffrn_measurement_method '\f and \w scans'
_diffrn_radiation_type MoK\a
_diffrn_radiation_wavelength 0.71073
_diffrn_reflns_av_R_equivalents 0.0248
_diffrn_reflns_av_unetI/netI 0.0163
_diffrn_reflns_Laue_measured_fraction_full 0.988
_diffrn_reflns_Laue_measured_fraction_max 0.988
_diffrn_reflns_limit_h_max 10
_diffrn_reflns_limit_h_min -10
_diffrn_reflns_limit_k_max 13
_diffrn_reflns_limit_k_min -13
_diffrn_reflns_limit_l_max 15
_diffrn_reflns_limit_l_min -15
_diffrn_reflns_number 22564
_diffrn_reflns_point_group_measured_fraction_full 0.988
_diffrn_reflns_point_group_measured_fraction_max 0.988
_diffrn_reflns_theta_full 25.242
_diffrn_reflns_theta_max 25.996
_diffrn_reflns_theta_min 2.953
_exptl_absorpt_coefficient_mu 0.089
_exptl_absorpt_correction_T_max 0.7456
_exptl_absorpt_correction_T_min 0.6971
_exptl_absorpt_correction_type multi-scan
_exptl_absorpt_process_details sadabs
_exptl_crystal_colour colorless
_exptl_crystal_density_diffrn 1.321
_exptl_crystal_description prismatic
_exptl_crystal_F_000 408
_exptl_crystal_size_max 0.200
_exptl_crystal_size_mid 0.160
_exptl_crystal_size_min 0.130
_refine_diff_density_max 0.237
_refine_diff_density_min -0.247
_refine_diff_density_rms 0.030
_refine_ls_extinction_coef 0.053(11)
_refine_ls_extinction_expression Fc^*^=kFc[1+0.001xFc^2^\l^3^/sin(2\q)]^-1/4^
_refine_ls_extinction_method SHELXL
_refine_ls_goodness_of_fit_ref 1.023
_refine_ls_hydrogen_treatment constr
_refine_ls_matrix_type full
_refine_ls_number_parameters 265
_refine_ls_number_reflns 3771
_refine_ls_number_restraints 0
_refine_ls_restrained_S_all 1.023
_refine_ls_R_factor_all 0.0397
_refine_ls_R_factor_gt 0.0361
_refine_ls_shift/su_max 0.000
_refine_ls_shift/su_mean 0.000
_refine_ls_structure_factor_coef Fsqd
_refine_ls_weighting_details 'w=1/[\s^2^(Fo^2^)+(0.0425P)^2^+0.3007P] where P=(Fo^2^+2Fc^2^)/3'
_refine_ls_weighting_scheme calc
_refine_ls_wR_factor_gt 0.0911
_refine_ls_wR_factor_ref 0.0943
_reflns_Friedel_coverage 0.000
_reflns_number_gt 3428
_reflns_number_total 3771
_reflns_threshold_expression 'I > 2\s(I)'
_cod_data_source_file d3sc01849k2.cif
_cod_data_source_block mo_d8v21709_0m
_cod_depositor_comments 'Adding full bibliography for 1569335.cif.'
_cod_original_cell_volume 971.20(19)
_cod_database_code 1569335
_shelx_space_group_comment
; 
The symmetry employed for this shelxl refinement is uniquely defined 
by the following loop, which should always be used as a source of 
symmetry information in preference to the above space-group names. 
They are only intended as comments. 
;
_shelx_estimated_absorpt_t_min 0.982
_shelx_estimated_absorpt_t_max 0.989
_shelxl_version_number 2013-4

loop_
_space_group_symop_operation_xyz
'x, y, z'
'-x, -y, -z'

loop_
_atom_site_label
_atom_site_type_symbol
_atom_site_fract_x
_atom_site_fract_y
_atom_site_fract_z
_atom_site_U_iso_or_equiv
_atom_site_adp_type
_atom_site_occupancy
_atom_site_site_symmetry_order
_atom_site_calc_flag
_atom_site_refinement_flags_posn
_atom_site_refinement_flags_adp
_atom_site_refinement_flags_occupancy
_atom_site_disorder_assembly
_atom_site_disorder_group
O1 O 0.09617(11) 0.42474(9) 0.63091(8) 0.0388(2) Uani 1 1 d . . . . .
O2 O 0.31412(11) 0.49846(9) 0.56441(7) 0.0345(2) Uani 1 1 d . . . . .
O3 O 0.28288(18) 0.83481(10) 0.90374(9) 0.0636(4) Uani 1 1 d . . . . .
O4 O 0.15422(11) 0.74522(9) 0.71735(8) 0.0407(2) Uani 1 1 d . . . . .
C1 C 0.32007(13) 0.09982(11) 0.53329(10) 0.0270(2) Uani 1 1 d . . . . .
H1 H 0.2713 0.0972 0.5998 0.032 Uiso 1 1 calc R U . . .
C2 C 0.25636(13) 0.00479(11) 0.41410(10) 0.0267(2) Uani 1 1 d . . . . .
C3 C 0.12535(14) -0.09808(12) 0.39052(11) 0.0329(3) Uani 1 1 d . . . . .
H3 H 0.0810 -0.1078 0.4558 0.039 Uiso 1 1 calc R U . . .
C4 C 0.06232(15) -0.18351(13) 0.27441(12) 0.0377(3) Uani 1 1 d . . . . .
H4 H -0.0250 -0.2509 0.2605 0.045 Uiso 1 1 calc R U . . .
C5 C 0.12752(16) -0.17113(13) 0.17525(11) 0.0370(3) Uani 1 1 d . . . . .
H5 H 0.0808 -0.2279 0.0958 0.044 Uiso 1 1 calc R U . . .
C6 C 0.25797(15) -0.07725(13) 0.19431(11) 0.0338(3) Uani 1 1 d . . . . .
H6 H 0.3029 -0.0718 0.1275 0.041 Uiso 1 1 calc R U . . .
C7 C 0.32717(14) 0.01274(11) 0.31396(10) 0.0278(3) Uani 1 1 d . . . . .
C8 C 0.46432(15) 0.10989(12) 0.33717(11) 0.0319(3) Uani 1 1 d . . . . .
H8 H 0.5137 0.1146 0.2717 0.038 Uiso 1 1 calc R U . . .
C9 C 0.52621(15) 0.19684(12) 0.45287(11) 0.0311(3) Uani 1 1 d . . . . .
H9 H 0.6196 0.2585 0.4661 0.037 Uiso 1 1 calc R U . . .
C10 C 0.45071(13) 0.19519(11) 0.55389(10) 0.0266(2) Uani 1 1 d . . . . .
C11 C 0.51512(14) 0.29840(11) 0.67740(10) 0.0283(3) Uani 1 1 d . . . . .
H11 H 0.6283 0.3260 0.6916 0.034 Uiso 1 1 calc R U . . .
C12 C 0.42722(13) 0.35429(11) 0.76834(10) 0.0261(2) Uani 1 1 d . . . . .
C13 C 0.33877(13) 0.41736(11) 0.85822(9) 0.0239(2) Uani 1 1 d . . . . .
C14 C 0.30326(13) 0.36205(11) 0.94794(10) 0.0252(2) Uani 1 1 d . . . . .
C15 C 0.35068(16) 0.23397(12) 0.93275(11) 0.0351(3) Uani 1 1 d . . . . .
H15 H 0.4057 0.1824 0.8653 0.042 Uiso 1 1 calc R U . . .
C16 C 0.31817(19) 0.18145(14) 1.01530(13) 0.0439(3) Uani 1 1 d . . . . .
H16 H 0.3513 0.0949 1.0036 0.053 Uiso 1 1 calc R U . . .
C17 C 0.23689(17) 0.25581(14) 1.11517(12) 0.0408(3) Uani 1 1 d . . . . .
H17 H 0.2145 0.2199 1.1711 0.049 Uiso 1 1 calc R U . . .
C18 C 0.18899(15) 0.38298(14) 1.13200(11) 0.0363(3) Uani 1 1 d . . . . .
H18 H 0.1340 0.4339 1.1997 0.044 Uiso 1 1 calc R U . . .
C19 C 0.22176(14) 0.43598(12) 1.04925(10) 0.0304(3) Uani 1 1 d . . . . .
H19 H 0.1887 0.5227 1.0615 0.036 Uiso 1 1 calc R U . . .
C20 C 0.26769(14) 0.54998(11) 0.87358(10) 0.0268(2) Uani 1 1 d . . . . .
H20A H 0.3123 0.6237 0.9524 0.032 Uiso 1 1 calc R U . . .
H20B H 0.1488 0.5373 0.8746 0.032 Uiso 1 1 calc R U . . .
C21 C 0.30261(14) 0.59608(11) 0.77457(10) 0.0262(2) Uani 1 1 d . . . . .
H21 H 0.4227 0.6034 0.7712 0.031 Uiso 1 1 calc R U . . .
C22 C 0.22384(14) 0.49497(11) 0.65007(10) 0.0272(3) Uani 1 1 d . . . . .
C23 C 0.24376(19) 0.41908(16) 0.44084(11) 0.0476(4) Uani 1 1 d . . . . .
H23A H 0.3207 0.4249 0.3859 0.071 Uiso 1 1 calc R U . . .
H23B H 0.1432 0.4556 0.4276 0.071 Uiso 1 1 calc R U . . .
H23C H 0.2200 0.3233 0.4259 0.071 Uiso 1 1 calc R U . . .
C24 C 0.24548(15) 0.73869(12) 0.80773(10) 0.0312(3) Uani 1 1 d . . . . .
C25 C 0.09944(18) 0.87873(14) 0.74003(16) 0.0494(4) Uani 1 1 d . . . . .
H25A H 0.0198 0.8689 0.6741 0.074 Uiso 1 1 calc R U . . .
H25B H 0.1924 0.9420 0.7454 0.074 Uiso 1 1 calc R U . . .
H25C H 0.0494 0.9147 0.8157 0.074 Uiso 1 1 calc R U . . .

loop_
_atom_site_aniso_label
_atom_site_aniso_U_11
_atom_site_aniso_U_22
_atom_site_aniso_U_33
_atom_site_aniso_U_23
_atom_site_aniso_U_13
_atom_site_aniso_U_12
O1 0.0390(5) 0.0367(5) 0.0386(5) 0.0163(4) -0.0038(4) -0.0046(4)
O2 0.0412(5) 0.0379(5) 0.0233(4) 0.0117(4) 0.0047(3) 0.0063(4)
O3 0.1200(10) 0.0274(5) 0.0353(6) 0.0064(4) -0.0078(6) 0.0191(6)
O4 0.0466(5) 0.0297(5) 0.0460(5) 0.0173(4) -0.0050(4) 0.0088(4)
C1 0.0289(6) 0.0290(6) 0.0254(5) 0.0125(5) 0.0077(4) 0.0082(4)
C2 0.0273(6) 0.0260(5) 0.0285(6) 0.0121(5) 0.0063(4) 0.0089(4)
C3 0.0314(6) 0.0317(6) 0.0355(6) 0.0137(5) 0.0073(5) 0.0049(5)
C4 0.0327(6) 0.0310(6) 0.0424(7) 0.0096(5) 0.0009(5) 0.0025(5)
C5 0.0394(7) 0.0318(6) 0.0299(6) 0.0039(5) -0.0024(5) 0.0090(5)
C6 0.0395(7) 0.0343(6) 0.0272(6) 0.0112(5) 0.0056(5) 0.0124(5)
C7 0.0315(6) 0.0263(6) 0.0272(6) 0.0115(5) 0.0065(4) 0.0107(4)
C8 0.0364(6) 0.0338(6) 0.0295(6) 0.0157(5) 0.0119(5) 0.0067(5)
C9 0.0316(6) 0.0287(6) 0.0333(6) 0.0129(5) 0.0084(5) 0.0028(5)
C10 0.0280(6) 0.0249(5) 0.0265(6) 0.0097(4) 0.0046(4) 0.0090(4)
C11 0.0272(6) 0.0271(6) 0.0288(6) 0.0101(5) 0.0025(4) 0.0054(4)
C12 0.0284(6) 0.0223(5) 0.0262(5) 0.0100(4) -0.0027(4) 0.0024(4)
C13 0.0244(5) 0.0217(5) 0.0217(5) 0.0064(4) -0.0015(4) 0.0008(4)
C14 0.0243(5) 0.0239(5) 0.0240(5) 0.0086(4) -0.0039(4) -0.0013(4)
C15 0.0447(7) 0.0271(6) 0.0327(6) 0.0118(5) 0.0035(5) 0.0060(5)
C16 0.0623(9) 0.0292(6) 0.0434(7) 0.0198(6) -0.0005(6) 0.0027(6)
C17 0.0492(8) 0.0428(7) 0.0356(7) 0.0243(6) -0.0027(6) -0.0071(6)
C18 0.0357(6) 0.0464(7) 0.0271(6) 0.0167(5) 0.0017(5) 0.0006(5)
C19 0.0331(6) 0.0305(6) 0.0269(6) 0.0118(5) 0.0010(5) 0.0050(5)
C20 0.0324(6) 0.0249(5) 0.0235(5) 0.0102(4) 0.0041(4) 0.0064(4)
C21 0.0302(6) 0.0234(5) 0.0251(5) 0.0102(4) 0.0037(4) 0.0035(4)
C22 0.0323(6) 0.0241(5) 0.0272(6) 0.0126(5) 0.0022(4) 0.0067(5)
C23 0.0563(9) 0.0575(9) 0.0238(6) 0.0117(6) -0.0001(6) 0.0165(7)
C24 0.0409(7) 0.0258(6) 0.0287(6) 0.0130(5) 0.0069(5) 0.0043(5)
C25 0.0466(8) 0.0350(7) 0.0742(10) 0.0304(7) 0.0013(7) 0.0113(6)

loop_
_atom_type_symbol
_atom_type_description
_atom_type_scat_dispersion_real
_atom_type_scat_dispersion_imag
_atom_type_scat_source
C C 0.0033 0.0016 'International Tables Vol C Tables 4.2.6.8 and 6.1.1.4'
H H 0.0000 0.0000 'International Tables Vol C Tables 4.2.6.8 and 6.1.1.4'
O O 0.0106 0.0060 'International Tables Vol C Tables 4.2.6.8 and 6.1.1.4'

loop_
_geom_angle_atom_site_label_1
_geom_angle_atom_site_label_2
_geom_angle_atom_site_label_3
_geom_angle
_geom_angle_site_symmetry_1
_geom_angle_site_symmetry_3
_geom_angle_publ_flag
C22 O2 C23 115.96(10) . . ?
C24 O4 C25 116.25(10) . . ?
C10 C1 C2 121.68(10) . . ?
C10 C1 H1 119.2 . . ?
C2 C1 H1 119.2 . . ?
C3 C2 C1 122.76(10) . . ?
C3 C2 C7 118.51(11) . . ?
C1 C2 C7 118.73(10) . . ?
C4 C3 C2 121.00(11) . . ?
C4 C3 H3 119.5 . . ?
C2 C3 H3 119.5 . . ?
C3 C4 C5 120.40(12) . . ?
C3 C4 H4 119.8 . . ?
C5 C4 H4 119.8 . . ?
C6 C5 C4 120.19(11) . . ?
C6 C5 H5 119.9 . . ?
C4 C5 H5 119.9 . . ?
C5 C6 C7 120.83(11) . . ?
C5 C6 H6 119.6 . . ?
C7 C6 H6 119.6 . . ?
C8 C7 C2 118.66(10) . . ?
C8 C7 C6 122.41(11) . . ?
C2 C7 C6 118.94(11) . . ?
C9 C8 C7 121.19(10) . . ?
C9 C8 H8 119.4 . . ?
C7 C8 H8 119.4 . . ?
C8 C9 C10 120.66(11) . . ?
C8 C9 H9 119.7 . . ?
C10 C9 H9 119.7 . . ?
C1 C10 C9 118.94(10) . . ?
C1 C10 C11 122.43(10) . . ?
C9 C10 C11 118.63(10) . . ?
C12 C11 C10 125.24(10) . . ?
C12 C11 H11 117.4 . . ?
C10 C11 H11 117.4 . . ?
C11 C12 C13 176.35(12) . . ?
C12 C13 C14 121.93(10) . . ?
C12 C13 C20 120.67(10) . . ?
C14 C13 C20 117.40(9) . . ?
C15 C14 C19 117.97(11) . . ?
C15 C14 C13 120.55(10) . . ?
C19 C14 C13 121.48(10) . . ?
C16 C15 C14 121.08(12) . . ?
C16 C15 H15 119.5 . . ?
C14 C15 H15 119.5 . . ?
C15 C16 C17 120.29(12) . . ?
C15 C16 H16 119.9 . . ?
C17 C16 H16 119.9 . . ?
C18 C17 C16 119.57(12) . . ?
C18 C17 H17 120.2 . . ?
C16 C17 H17 120.2 . . ?
C17 C18 C19 120.21(12) . . ?
C17 C18 H18 119.9 . . ?
C19 C18 H18 119.9 . . ?
C18 C19 C14 120.88(11) . . ?
C18 C19 H19 119.6 . . ?
C14 C19 H19 119.6 . . ?
C13 C20 C21 114.19(9) . . ?
C13 C20 H20A 108.7 . . ?
C21 C20 H20A 108.7 . . ?
C13 C20 H20B 108.7 . . ?
C21 C20 H20B 108.7 . . ?
H20A C20 H20B 107.6 . . ?
C22 C21 C24 110.20(9) . . ?
C22 C21 C20 112.89(9) . . ?
C24 C21 C20 109.59(9) . . ?
C22 C21 H21 108.0 . . ?
C24 C21 H21 108.0 . . ?
C20 C21 H21 108.0 . . ?
O1 C22 O2 124.81(11) . . ?
O1 C22 C21 124.99(10) . . ?
O2 C22 C21 110.16(9) . . ?
O2 C23 H23A 109.5 . . ?
O2 C23 H23B 109.5 . . ?
H23A C23 H23B 109.5 . . ?
O2 C23 H23C 109.5 . . ?
H23A C23 H23C 109.5 . . ?
H23B C23 H23C 109.5 . . ?
O3 C24 O4 123.86(11) . . ?
O3 C24 C21 123.37(11) . . ?
O4 C24 C21 112.74(10) . . ?
O4 C25 H25A 109.5 . . ?
O4 C25 H25B 109.5 . . ?
H25A C25 H25B 109.5 . . ?
O4 C25 H25C 109.5 . . ?
H25A C25 H25C 109.5 . . ?
H25B C25 H25C 109.5 . . ?

loop_
_geom_bond_atom_site_label_1
_geom_bond_atom_site_label_2
_geom_bond_distance
_geom_bond_site_symmetry_2
_geom_bond_publ_flag
O1 C22 1.2017(14) . ?
O2 C22 1.3342(14) . ?
O2 C23 1.4414(15) . ?
O3 C24 1.1930(15) . ?
O4 C24 1.3255(15) . ?
O4 C25 1.4479(15) . ?
C1 C10 1.3688(16) . ?
C1 C2 1.4187(16) . ?
C1 H1 0.9400 . ?
C2 C3 1.4155(16) . ?
C2 C7 1.4218(16) . ?
C3 C4 1.3662(17) . ?
C3 H3 0.9400 . ?
C4 C5 1.4102(19) . ?
C4 H4 0.9400 . ?
C5 C6 1.3614(19) . ?
C5 H5 0.9400 . ?
C6 C7 1.4221(16) . ?
C6 H6 0.9400 . ?
C7 C8 1.4142(17) . ?
C8 C9 1.3635(17) . ?
C8 H8 0.9400 . ?
C9 C10 1.4245(16) . ?
C9 H9 0.9400 . ?
C10 C11 1.4807(15) . ?
C11 C12 1.3077(16) . ?
C11 H11 0.9400 . ?
C12 C13 1.3144(16) . ?
C13 C14 1.4894(15) . ?
C13 C20 1.5160(15) . ?
C14 C15 1.3927(16) . ?
C14 C19 1.3972(16) . ?
C15 C16 1.3823(18) . ?
C15 H15 0.9400 . ?
C16 C17 1.385(2) . ?
C16 H16 0.9400 . ?
C17 C18 1.3796(19) . ?
C17 H17 0.9400 . ?
C18 C19 1.3887(17) . ?
C18 H18 0.9400 . ?
C19 H19 0.9400 . ?
C20 C21 1.5273(15) . ?
C20 H20A 0.9800 . ?
C20 H20B 0.9800 . ?
C21 C22 1.5159(15) . ?
C21 C24 1.5229(15) . ?
C21 H21 0.9900 . ?
C23 H23A 0.9700 . ?
C23 H23B 0.9700 . ?
C23 H23C 0.9700 . ?
C25 H25A 0.9700 . ?
C25 H25B 0.9700 . ?
C25 H25C 0.9700 . ?

loop_
_geom_hbond_atom_site_label_D
_geom_hbond_atom_site_label_H
_geom_hbond_atom_site_label_A
_geom_hbond_distance_DH
_geom_hbond_distance_HA
_geom_hbond_distance_DA
_geom_hbond_angle_DHA
_geom_hbond_site_symmetry_A
C23 H23B O1 0.97 2.64 3.5946(18) 169.1 2_566

loop_
_geom_torsion_atom_site_label_1
_geom_torsion_atom_site_label_2
_geom_torsion_atom_site_label_3
_geom_torsion_atom_site_label_4
_geom_torsion
_geom_torsion_site_symmetry_1
_geom_torsion_site_symmetry_2
_geom_torsion_site_symmetry_3
_geom_torsion_site_symmetry_4
_geom_torsion_publ_flag
C10 C1 C2 C3 177.60(10) . . . . ?
C10 C1 C2 C7 -2.21(16) . . . . ?
C1 C2 C3 C4 176.88(11) . . . . ?
C7 C2 C3 C4 -3.30(17) . . . . ?
C2 C3 C4 C5 0.30(18) . . . . ?
C3 C4 C5 C6 2.45(19) . . . . ?
C4 C5 C6 C7 -2.09(18) . . . . ?
C3 C2 C7 C8 -176.27(10) . . . . ?
C1 C2 C7 C8 3.55(15) . . . . ?
C3 C2 C7 C6 3.59(16) . . . . ?
C1 C2 C7 C6 -176.58(10) . . . . ?
C5 C6 C7 C8 178.91(11) . . . . ?
C5 C6 C7 C2 -0.95(17) . . . . ?
C2 C7 C8 C9 -1.46(17) . . . . ?
C6 C7 C8 C9 178.68(11) . . . . ?
C7 C8 C9 C10 -2.06(18) . . . . ?
C2 C1 C10 C9 -1.26(16) . . . . ?
C2 C1 C10 C11 177.77(10) . . . . ?
C8 C9 C10 C1 3.44(17) . . . . ?
C8 C9 C10 C11 -175.63(10) . . . . ?
C1 C10 C11 C12 -32.42(17) . . . . ?
C9 C10 C11 C12 146.61(12) . . . . ?
C12 C13 C14 C15 -5.92(16) . . . . ?
C20 C13 C14 C15 173.65(10) . . . . ?
C12 C13 C14 C19 174.17(11) . . . . ?
C20 C13 C14 C19 -6.25(15) . . . . ?
C19 C14 C15 C16 0.01(18) . . . . ?
C13 C14 C15 C16 -179.89(11) . . . . ?
C14 C15 C16 C17 0.1(2) . . . . ?
C15 C16 C17 C18 -0.2(2) . . . . ?
C16 C17 C18 C19 0.1(2) . . . . ?
C17 C18 C19 C14 0.03(18) . . . . ?
C15 C14 C19 C18 -0.10(17) . . . . ?
C13 C14 C19 C18 179.80(10) . . . . ?
C12 C13 C20 C21 2.40(15) . . . . ?
C14 C13 C20 C21 -177.18(9) . . . . ?
C13 C20 C21 C22 64.10(12) . . . . ?
C13 C20 C21 C24 -172.66(9) . . . . ?
C23 O2 C22 O1 4.94(17) . . . . ?
C23 O2 C22 C21 -173.06(10) . . . . ?
C24 C21 C22 O1 -90.59(13) . . . . ?
C20 C21 C22 O1 32.31(15) . . . . ?
C24 C21 C22 O2 87.40(11) . . . . ?
C20 C21 C22 O2 -149.69(9) . . . . ?
C25 O4 C24 O3 0.13(19) . . . . ?
C25 O4 C24 C21 -177.95(10) . . . . ?
C22 C21 C24 O3 175.88(13) . . . . ?
C20 C21 C24 O3 51.06(17) . . . . ?
C22 C21 C24 O4 -6.03(14) . . . . ?
C20 C21 C24 O4 -130.84(10) . . . . ?
